data_8104468
loop_
_publ_author_name
'Cooper, B.J.'
'Gibbs, G.V.'
'Ross, F.K.'

_publ_section_title
;
 The effects of heating and dehydration on the crystal structure of
 hemimorphite up to 600 degrees C
;
_journal_name_full 'Zeitschrift fuer Kristallographie (149,1979-)'
_journal_page_first 305
_journal_page_last 321
_journal_volume 156
_journal_year 1981
_chemical_formula_sum 'H4 O10 Si2 Zn4'
_chemical_name_systematic 'Zn4 Si2 O7 (O H)2 (H2 O)'
_space_group_IT_number 44
_symmetry_space_group_name_Hall 'I 2 -2'
_symmetry_space_group_name_H-M 'I m m 2'
_cell_angle_alpha 90
_cell_angle_beta 90
_cell_angle_gamma 90
_cell_formula_units_Z 2
_cell_length_a 8.337
_cell_length_b 10.724
_cell_length_c 5.116
_cell_volume 457.401
_citation_journal_id_ASTM ZEKRDZ
_cod_data_source_file Cooper_ZEKRDZ_1981_1895.cif
_cod_data_source_block H4O10Si2Zn4
_cod_database_code 8104468

loop_
_symmetry_equiv_pos_as_xyz
x,y,z
-x,-y,z
-x,y,z
x,-y,z
x+1/2,y+1/2,z+1/2
-x+1/2,-y+1/2,z+1/2
-x+1/2,y+1/2,z+1/2
x+1/2,-y+1/2,z+1/2

loop_
_atom_site_label
_atom_site_type_symbol
_atom_site_fract_x
_atom_site_fract_y
_atom_site_fract_z
_atom_site_occupancy
_atom_site_U_iso_or_equiv
Zn1 Zn+2 0.2043 0.1613 0 1 0.0
O1 O-2 0.1604 0.2054 0.6363 1 0.0
O4 O-2 0 0 0.5897 1 0.0
O2 O-2 0 0.1684 0.1927 1 0.0
Si1 Si+4 0 0.1461 0.5092 1 0.0
O5 O-2 0.5 0 0.5132 1 0.0
O3 O-2 0.3063 0 0.0427 1 0.0
